data_7212407
loop_
_publ_author_name
'Constable, Edwin C.'
'Zhang, Guoqi'
'Housecroft, Catherine E.'
'Neuburger, Markus'
'Zampese, Jennifer A.'

_publ_section_title
;
 Assembling and dissembling zinc-containing coordination polymers of
 4&#x2032;-phenyl-4,2&#x2032;:6&#x2032;,4&#x2033;-terpyridine
;
_journal_issue 7
_journal_name_full CrystEngComm
_journal_page_first 2146
_journal_paper_doi 10.1039/b926598h
_journal_volume 12
_journal_year 2010
_chemical_formula_moiety 'C25 H21 N3 O4 Zn'
_chemical_formula_sum 'C25 H21 N3 O4 Zn'
_chemical_formula_weight 492.84
_chemical_name_systematic
;
?
;
_space_group_IT_number 14
_symmetry_cell_setting monoclinic
_symmetry_space_group_name_Hall '-P 2yn'
_symmetry_space_group_name_H-M 'P 1 21/n 1'
_atom_sites_solution_hydrogens geom
_atom_sites_solution_primary direct
_atom_sites_solution_secondary difmap
_audit_creation_method SHELXL-97
_cell_angle_alpha 90.00
_cell_angle_beta 100.45(3)
_cell_angle_gamma 90.00
_cell_formula_units_Z 4
_cell_length_a 8.1857(16)
_cell_length_b 19.653(4)
_cell_length_c 13.625(3)
_cell_measurement_temperature 173(2)
_cell_volume 2155.5(8)
_computing_cell_refinement 'Stoe IPDS'
_computing_data_collection 'Stoe IPDS'
_computing_data_reduction 'Stoe IPDS'
_computing_molecular_graphics 'Bruker SHELXTL'
_computing_publication_material 'Bruker SHELXTL'
_computing_structure_refinement 'SHELXL-97 (Sheldrick, 1997)'
_computing_structure_solution 'SHELXS-97 (Sheldrick, 1990)'
_diffrn_ambient_temperature 173(2)
_diffrn_measured_fraction_theta_full 0.991
_diffrn_measured_fraction_theta_max 0.991
_diffrn_measurement_device_type 'Stoe IPDS'
_diffrn_measurement_method '\w scans'
_diffrn_radiation_monochromator graphite
_diffrn_radiation_source 'fine-focus sealed tube'
_diffrn_radiation_type MoK\a
_diffrn_radiation_wavelength 0.71073
_diffrn_reflns_av_R_equivalents 0.0624
_diffrn_reflns_av_sigmaI/netI 0.0221
_diffrn_reflns_limit_h_max 10
_diffrn_reflns_limit_h_min -10
_diffrn_reflns_limit_k_max 24
_diffrn_reflns_limit_k_min -25
_diffrn_reflns_limit_l_max 17
_diffrn_reflns_limit_l_min -17
_diffrn_reflns_number 52782
_diffrn_reflns_theta_full 27.50
_diffrn_reflns_theta_max 27.50
_diffrn_reflns_theta_min 1.84
_exptl_absorpt_coefficient_mu 1.178
_exptl_absorpt_correction_T_max 0.8431
_exptl_absorpt_correction_T_min 0.6501
_exptl_absorpt_correction_type multi-scan
_exptl_absorpt_process_details '(Blessing, 1951)'
_exptl_crystal_colour yellow
_exptl_crystal_density_diffrn 1.519
_exptl_crystal_density_method 'not measured'
_exptl_crystal_description block
_exptl_crystal_F_000 1016
_exptl_crystal_size_max 0.40
_exptl_crystal_size_mid 0.20
_exptl_crystal_size_min 0.15
_refine_diff_density_max 0.354
_refine_diff_density_min -0.369
_refine_diff_density_rms 0.049
_refine_ls_extinction_method none
_refine_ls_goodness_of_fit_ref 1.077
_refine_ls_hydrogen_treatment constr
_refine_ls_matrix_type full
_refine_ls_number_parameters 300
_refine_ls_number_reflns 4906
_refine_ls_number_restraints 0
_refine_ls_restrained_S_all 1.077
_refine_ls_R_factor_all 0.0268
_refine_ls_R_factor_gt 0.0264
_refine_ls_shift/su_max 0.002
_refine_ls_shift/su_mean 0.000
_refine_ls_structure_factor_coef Fsqd
_refine_ls_weighting_details 'calc w=1/[\s^2^(Fo^2^)+(0.0300P)^2^+1.2882P] where P=(Fo^2^+2Fc^2^)/3'
_refine_ls_weighting_scheme calc
_refine_ls_wR_factor_gt 0.0698
_refine_ls_wR_factor_ref 0.0701
_reflns_number_gt 4829
_reflns_number_total 4906
_reflns_threshold_expression >2sigma(I)
_cod_data_source_file b926598h.txt
_cod_data_source_block gq94
_cod_depositor_comments
;
The following automatic conversions were performed:

'_symmetry_cell_setting' value 'Monoclinic' changed to 'monoclinic'
according to /home/saulius/struct/CIF-dictionaries/cif_core.dic
dictionary named 'cif_core.dic' version 2.4.2 from 2011-04-26.

Automatic conversion script
Id: cif_fix_values 1891 2012-01-12 08:04:46Z andrius 
;
_cod_original_cell_volume 2155.5(7)
_cod_original_sg_symbol_Hall -P2yn
_cod_original_sg_symbol_H-M P2(1)/n
_cod_database_code 7212407

loop_
_symmetry_equiv_pos_as_xyz
'x, y, z'
'-x+1/2, y+1/2, -z+1/2'
'-x, -y, -z'
'x-1/2, -y-1/2, z-1/2'

loop_
_atom_site_label
_atom_site_type_symbol
_atom_site_fract_x
_atom_site_fract_y
_atom_site_fract_z
_atom_site_U_iso_or_equiv
_atom_site_adp_type
_atom_site_occupancy
_atom_site_symmetry_multiplicity
_atom_site_calc_flag
_atom_site_refinement_flags
Zn1 Zn 0.805527(19) 0.796728(8) 0.588827(11) 0.01814(6) Uani 1 1 d .
N1 N 0.93324(14) 0.71432(6) 0.54875(9) 0.0191(2) Uani 1 1 d .
N2 N 1.25564(14) 0.50036(6) 0.53821(9) 0.0189(2) Uani 1 1 d .
N3 N 1.55889(14) 0.33426(6) 0.78043(9) 0.0196(2) Uani 1 1 d .
C1 C 1.00993(18) 0.66956(7) 0.61619(10) 0.0217(3) Uani 1 1 d .
H1A H 1.0093 0.6775 0.6849 0.026 Uiso 1 1 calc R
C2 C 1.08948(18) 0.61256(7) 0.58971(10) 0.0217(3) Uani 1 1 d .
H2A H 1.1410 0.5818 0.6397 0.026 Uiso 1 1 calc R
C3 C 1.09465(16) 0.59985(7) 0.48981(10) 0.0178(2) Uani 1 1 d .
C4 C 1.01671(18) 0.64672(7) 0.41998(10) 0.0227(3) Uani 1 1 d .
H4A H 1.0180 0.6405 0.3510 0.027 Uiso 1 1 calc R
C5 C 0.93763(19) 0.70230(7) 0.45200(11) 0.0227(3) Uani 1 1 d .
H5A H 0.8838 0.7335 0.4035 0.027 Uiso 1 1 calc R
C6 C 1.17922(16) 0.53784(7) 0.46166(10) 0.0182(2) Uani 1 1 d .
C7 C 1.17577(17) 0.51986(7) 0.36239(10) 0.0201(3) Uani 1 1 d .
H7A H 1.1185 0.5475 0.3101 0.024 Uiso 1 1 calc R
C8 C 1.25700(17) 0.46102(7) 0.34047(10) 0.0191(3) Uani 1 1 d .
C9 C 1.33931(17) 0.42288(7) 0.42115(10) 0.0196(3) Uani 1 1 d .
H9A H 1.3988 0.3830 0.4098 0.024 Uiso 1 1 calc R
C10 C 1.33378(16) 0.44351(7) 0.51804(10) 0.0182(2) Uani 1 1 d .
C11 C 1.48995(19) 0.39574(8) 0.78533(11) 0.0259(3) Uani 1 1 d .
H11A H 1.4916 0.4156 0.8491 0.031 Uiso 1 1 calc R
C12 C 1.4170(2) 0.43137(8) 0.70192(11) 0.0265(3) Uani 1 1 d .
H12A H 1.3690 0.4747 0.7089 0.032 Uiso 1 1 calc R
C13 C 1.41317(16) 0.40416(7) 0.60748(10) 0.0183(2) Uani 1 1 d .
C14 C 1.48232(18) 0.33997(7) 0.60212(10) 0.0230(3) Uani 1 1 d .
H14A H 1.4810 0.3188 0.5393 0.028 Uiso 1 1 calc R
C15 C 1.55307(19) 0.30738(7) 0.68961(11) 0.0235(3) Uani 1 1 d .
H15A H 1.6000 0.2636 0.6849 0.028 Uiso 1 1 calc R
C16 C 1.25232(17) 0.43902(7) 0.23559(10) 0.0207(3) Uani 1 1 d .
C17 C 1.2051(2) 0.48416(8) 0.15639(11) 0.0289(3) Uani 1 1 d .
H17A H 1.1768 0.5297 0.1696 0.035 Uiso 1 1 calc R
C18 C 1.1993(2) 0.46313(9) 0.05871(12) 0.0359(4) Uani 1 1 d .
H18A H 1.1664 0.4943 0.0055 0.043 Uiso 1 1 calc R
C19 C 1.2408(2) 0.39727(9) 0.03795(12) 0.0349(4) Uani 1 1 d .
H19A H 1.2374 0.3831 -0.0291 0.042 Uiso 1 1 calc R
C20 C 1.2875(2) 0.35217(9) 0.11577(13) 0.0347(4) Uani 1 1 d .
H20A H 1.3160 0.3067 0.1020 0.042 Uiso 1 1 calc R
C21 C 1.2931(2) 0.37255(8) 0.21375(11) 0.0278(3) Uani 1 1 d .
H21A H 1.3250 0.3409 0.2665 0.033 Uiso 1 1 calc R
C100 C 0.76168(19) 0.86979(7) 0.41056(11) 0.0251(3) Uani 1 1 d .
C101 C 0.7904(3) 0.93173(9) 0.35079(12) 0.0378(4) Uani 1 1 d .
H10A H 0.8418 0.9180 0.2943 0.057 Uiso 1 1 calc R
H10B H 0.8641 0.9634 0.3933 0.057 Uiso 1 1 calc R
H10C H 0.6839 0.9541 0.3259 0.057 Uiso 1 1 calc R
O100 O 0.82756(15) 0.87240(5) 0.50331(8) 0.0282(2) Uani 1 1 d .
O101 O 0.68317(17) 0.82139(6) 0.36992(10) 0.0400(3) Uani 1 1 d .
C200 C 0.51203(18) 0.79444(7) 0.65394(11) 0.0218(3) Uani 1 1 d .
C201 C 0.3498(2) 0.76470(10) 0.66931(15) 0.0380(4) Uani 1 1 d .
H20B H 0.2888 0.7985 0.7013 0.057 Uiso 1 1 calc R
H20C H 0.3709 0.7244 0.7120 0.057 Uiso 1 1 calc R
H20D H 0.2838 0.7518 0.6046 0.057 Uiso 1 1 calc R
O200 O 0.60270(13) 0.75412(5) 0.61196(8) 0.0241(2) Uani 1 1 d .
O201 O 0.55237(14) 0.85267(6) 0.68002(9) 0.0306(2) Uani 1 1 d .

loop_
_atom_site_aniso_label
_atom_site_aniso_U_11
_atom_site_aniso_U_22
_atom_site_aniso_U_33
_atom_site_aniso_U_23
_atom_site_aniso_U_13
_atom_site_aniso_U_12
Zn1 0.02204(9) 0.01492(9) 0.01730(9) -0.00154(5) 0.00311(6) -0.00058(5)
N1 0.0203(5) 0.0155(5) 0.0217(6) -0.0023(4) 0.0047(4) -0.0005(4)
N2 0.0205(5) 0.0159(5) 0.0199(5) 0.0001(4) 0.0028(4) 0.0008(4)
N3 0.0205(5) 0.0184(5) 0.0192(5) 0.0011(4) 0.0014(4) 0.0008(4)
C1 0.0260(7) 0.0207(6) 0.0185(6) -0.0011(5) 0.0039(5) 0.0002(5)
C2 0.0261(7) 0.0193(6) 0.0188(6) 0.0012(5) 0.0017(5) 0.0032(5)
C3 0.0186(6) 0.0146(6) 0.0201(6) 0.0001(5) 0.0030(5) -0.0003(5)
C4 0.0316(7) 0.0197(6) 0.0173(6) 0.0020(5) 0.0059(5) 0.0052(5)
C5 0.0294(7) 0.0181(6) 0.0205(7) 0.0024(5) 0.0042(5) 0.0049(5)
C6 0.0196(6) 0.0145(6) 0.0205(6) 0.0010(5) 0.0040(5) -0.0001(5)
C7 0.0239(6) 0.0167(6) 0.0193(6) 0.0024(5) 0.0034(5) 0.0018(5)
C8 0.0217(6) 0.0158(6) 0.0201(6) 0.0007(5) 0.0043(5) -0.0014(5)
C9 0.0214(6) 0.0154(6) 0.0220(6) 0.0000(5) 0.0038(5) 0.0019(5)
C10 0.0181(6) 0.0152(6) 0.0207(6) 0.0007(5) 0.0023(5) -0.0005(5)
C11 0.0340(7) 0.0233(7) 0.0195(6) -0.0019(5) 0.0029(6) 0.0075(6)
C12 0.0355(8) 0.0207(6) 0.0222(7) -0.0016(5) 0.0023(6) 0.0095(6)
C13 0.0176(6) 0.0167(6) 0.0199(6) 0.0004(5) 0.0012(5) -0.0001(5)
C14 0.0297(7) 0.0192(6) 0.0191(6) -0.0021(5) 0.0017(5) 0.0043(5)
C15 0.0297(7) 0.0173(6) 0.0223(7) -0.0007(5) 0.0020(6) 0.0056(5)
C16 0.0238(6) 0.0180(6) 0.0204(6) 0.0002(5) 0.0046(5) -0.0012(5)
C17 0.0416(8) 0.0218(7) 0.0231(7) 0.0023(6) 0.0055(6) 0.0035(6)
C18 0.0508(10) 0.0346(9) 0.0215(7) 0.0043(6) 0.0048(7) 0.0018(7)
C19 0.0481(10) 0.0367(9) 0.0209(7) -0.0061(6) 0.0089(7) -0.0050(7)
C20 0.0516(10) 0.0240(7) 0.0309(8) -0.0059(6) 0.0137(7) 0.0005(7)
C21 0.0388(8) 0.0210(7) 0.0246(7) 0.0010(6) 0.0088(6) 0.0038(6)
C100 0.0322(7) 0.0212(7) 0.0216(7) 0.0006(5) 0.0038(6) 0.0049(6)
C101 0.0596(11) 0.0307(8) 0.0227(7) 0.0070(6) 0.0066(7) 0.0009(8)
O100 0.0414(6) 0.0235(5) 0.0191(5) 0.0031(4) 0.0038(4) -0.0040(4)
O101 0.0485(7) 0.0271(6) 0.0381(7) -0.0039(5) -0.0092(5) -0.0006(5)
C200 0.0227(6) 0.0235(7) 0.0187(6) 0.0020(5) 0.0028(5) -0.0001(5)
C201 0.0284(8) 0.0421(10) 0.0465(10) 0.0024(8) 0.0149(7) -0.0054(7)
O200 0.0256(5) 0.0198(5) 0.0280(5) -0.0031(4) 0.0080(4) -0.0023(4)
O201 0.0346(6) 0.0244(5) 0.0339(6) -0.0064(4) 0.0088(5) -0.0010(4)

loop_
_atom_type_symbol
_atom_type_description
_atom_type_scat_dispersion_real
_atom_type_scat_dispersion_imag
_atom_type_scat_source
C C 0.0033 0.0016 'International Tables Vol C Tables 4.2.6.8 and 6.1.1.4'
H H 0.0000 0.0000 'International Tables Vol C Tables 4.2.6.8 and 6.1.1.4'
N N 0.0061 0.0033 'International Tables Vol C Tables 4.2.6.8 and 6.1.1.4'
Zn Zn 0.2839 1.4301 'International Tables Vol C Tables 4.2.6.8 and 6.1.1.4'
O O 0.0106 0.0060 'International Tables Vol C Tables 4.2.6.8 and 6.1.1.4'

loop_
_geom_angle_atom_site_label_1
_geom_angle_atom_site_label_2
_geom_angle_atom_site_label_3
_geom_angle
_geom_angle_site_symmetry_3
O100 Zn1 O200 127.76(5) .
O100 Zn1 N1 109.96(5) .
O200 Zn1 N1 101.25(5) .
O100 Zn1 N3 98.78(5) 2_756
O200 Zn1 N3 110.98(5) 2_756
N1 Zn1 N3 106.99(5) 2_756
C1 N1 C5 117.58(12) .
C1 N1 Zn1 122.13(9) .
C5 N1 Zn1 120.26(9) .
C6 N2 C10 118.22(12) .
C15 N3 C11 117.21(12) .
C15 N3 Zn1 125.61(10) 2_746
C11 N3 Zn1 116.49(10) 2_746
N1 C1 C2 122.58(13) .
N1 C1 H1A 118.7 .
C2 C1 H1A 118.7 .
C1 C2 C3 120.14(13) .
C1 C2 H2A 119.9 .
C3 C2 H2A 119.9 .
C2 C3 C4 117.25(12) .
C2 C3 C6 119.85(12) .
C4 C3 C6 122.89(12) .
C5 C4 C3 119.36(13) .
C5 C4 H4A 120.3 .
C3 C4 H4A 120.3 .
N1 C5 C4 123.08(13) .
N1 C5 H5A 118.5 .
C4 C5 H5A 118.5 .
N2 C6 C7 122.83(12) .
N2 C6 C3 115.13(12) .
C7 C6 C3 122.02(12) .
C8 C7 C6 119.49(13) .
C8 C7 H7A 120.3 .
C6 C7 H7A 120.3 .
C7 C8 C9 117.20(12) .
C7 C8 C16 121.16(12) .
C9 C8 C16 121.62(12) .
C10 C9 C8 119.76(12) .
C10 C9 H9A 120.1 .
C8 C9 H9A 120.1 .
N2 C10 C9 122.47(12) .
N2 C10 C13 114.76(12) .
C9 C10 C13 122.77(12) .
N3 C11 C12 122.78(13) .
N3 C11 H11A 118.6 .
C12 C11 H11A 118.6 .
C11 C12 C13 120.18(13) .
C11 C12 H12A 119.9 .
C13 C12 H12A 119.9 .
C12 C13 C14 117.22(12) .
C12 C13 C10 119.42(12) .
C14 C13 C10 123.35(12) .
C15 C14 C13 119.04(13) .
C15 C14 H14A 120.5 .
C13 C14 H14A 120.5 .
N3 C15 C14 123.55(13) .
N3 C15 H15A 118.2 .
C14 C15 H15A 118.2 .
C21 C16 C17 118.29(13) .
C21 C16 C8 120.82(13) .
C17 C16 C8 120.88(13) .
C18 C17 C16 120.61(15) .
C18 C17 H17A 119.7 .
C16 C17 H17A 119.7 .
C19 C18 C17 120.62(15) .
C19 C18 H18A 119.7 .
C17 C18 H18A 119.7 .
C18 C19 C20 119.23(15) .
C18 C19 H19A 120.4 .
C20 C19 H19A 120.4 .
C19 C20 C21 120.65(15) .
C19 C20 H20A 119.7 .
C21 C20 H20A 119.7 .
C20 C21 C16 120.60(14) .
C20 C21 H21A 119.7 .
C16 C21 H21A 119.7 .
O101 C100 O100 124.76(15) .
O101 C100 C101 120.29(14) .
O100 C100 C101 114.94(14) .
C100 C101 H10A 109.5 .
C100 C101 H10B 109.5 .
H10A C101 H10B 109.5 .
C100 C101 H10C 109.5 .
H10A C101 H10C 109.5 .
H10B C101 H10C 109.5 .
C100 O100 Zn1 119.92(10) .
O201 C200 O200 123.80(14) .
O201 C200 C201 121.48(14) .
O200 C200 C201 114.72(13) .
C200 C201 H20B 109.5 .
C200 C201 H20C 109.5 .
H20B C201 H20C 109.5 .
C200 C201 H20D 109.5 .
H20B C201 H20D 109.5 .
H20C C201 H20D 109.5 .
C200 O200 Zn1 112.73(9) .

loop_
_geom_bond_atom_site_label_1
_geom_bond_atom_site_label_2
_geom_bond_distance
_geom_bond_site_symmetry_2
Zn1 O100 1.9179(11) .
Zn1 O200 1.9357(11) .
Zn1 N1 2.0545(12) .
Zn1 N3 2.0572(13) 2_756
N1 C1 1.3428(18) .
N1 C5 1.3461(18) .
N2 C6 1.3360(17) .
N2 C10 1.3404(17) .
N3 C15 1.3384(18) .
N3 C11 1.3404(18) .
N3 Zn1 2.0572(13) 2_746
C1 C2 1.3764(19) .
C1 H1A 0.9500 .
C2 C3 1.3919(19) .
C2 H2A 0.9500 .
C3 C4 1.3930(19) .
C3 C6 1.4859(18) .
C4 C5 1.3803(19) .
C4 H4A 0.9500 .
C5 H5A 0.9500 .
C6 C7 1.3932(19) .
C7 C8 1.3930(19) .
C7 H7A 0.9500 .
C8 C9 1.3984(19) .
C8 C16 1.4868(19) .
C9 C10 1.3895(19) .
C9 H9A 0.9500 .
C10 C13 1.4895(18) .
C11 C12 1.376(2) .
C11 H11A 0.9500 .
C12 C13 1.3885(19) .
C12 H12A 0.9500 .
C13 C14 1.3900(19) .
C14 C15 1.384(2) .
C14 H14A 0.9500 .
C15 H15A 0.9500 .
C16 C21 1.394(2) .
C16 C17 1.396(2) .
C17 C18 1.386(2) .
C17 H17A 0.9500 .
C18 C19 1.380(3) .
C18 H18A 0.9500 .
C19 C20 1.382(2) .
C19 H19A 0.9500 .
C20 C21 1.387(2) .
C20 H20A 0.9500 .
C21 H21A 0.9500 .
C100 O101 1.223(2) .
C100 O100 1.2818(18) .
C100 C101 1.507(2) .
C101 H10A 0.9800 .
C101 H10B 0.9800 .
C101 H10C 0.9800 .
C200 O201 1.2256(18) .
C200 O200 1.2884(18) .
C200 C201 1.500(2) .
C201 H20B 0.9800 .
C201 H20C 0.9800 .
C201 H20D 0.9800 .
